data_4128598
loop_
_publ_author_name
'Willig, Felix'
'Lang, Johannes'
'Hans, Andreas C.'
'Ringenberg, Mark R.'
'Pfeffer, Daniel'
'Frey, Wolfgang'
'Peters, Ren\'e'

_publ_section_title
;
 Polyfunctional Imidazolium Aryloxide Betaine/Lewis Acid Catalysts as
 Tools for the Asymmetric Synthesis of Disfavored Diastereomers.
;
_journal_issue 30
_journal_name_full 'Journal of the American Chemical Society'
_journal_page_first 12029
_journal_page_last 12043
_journal_paper_doi 10.1021/jacs.9b04902
_journal_volume 141
_journal_year 2019
_chemical_absolute_configuration ad
_chemical_formula_moiety 'C20 H19 N O5'
_chemical_formula_sum 'C20 H19 N O5'
_chemical_formula_weight 353.36
_space_group_IT_number 19
_space_group_name_Hall 'P 2ac 2ab'
_space_group_name_H-M_alt 'P 21 21 21'
_symmetry_cell_setting orthorhombic
_symmetry_space_group_name_Hall 'P 2ac 2ab'
_symmetry_space_group_name_H-M 'P 21 21 21'
_atom_sites_solution_hydrogens geom
_atom_sites_solution_primary direct
_atom_sites_solution_secondary difmap
_audit_creation_method SHELXL-97
_cell_angle_alpha 90.00
_cell_angle_beta 90.00
_cell_angle_gamma 90.00
_cell_formula_units_Z 8
_cell_length_a 8.4176(4)
_cell_length_b 16.5025(9)
_cell_length_c 25.2215(14)
_cell_measurement_reflns_used 5380
_cell_measurement_temperature 130(2)
_cell_measurement_theta_max 66.38
_cell_measurement_theta_min 3.20
_cell_volume 3503.6(3)
_computing_cell_refinement 'Bruker APEXII Software Suite, 2008'
_computing_data_collection 'Bruker APEXII Software Suite, 2008'
_computing_data_reduction 'Bruker APEXII Software Suite, 2008'
_computing_molecular_graphics 'SHELXTL-plus, XP (Sheldrick, 1991)'
_computing_structure_refinement 'SHELXL-97 (Sheldrick, 1997)'
_computing_structure_solution 'SHELXS-97 (Sheldrick, 1990)'
_diffrn_ambient_temperature 130(2)
_diffrn_measured_fraction_theta_full 0.981
_diffrn_measured_fraction_theta_max 0.981
_diffrn_measurement_device_type 'Bruker Kappa APEXII Duo'
_diffrn_measurement_method 'omega + Phi Scans'
_diffrn_radiation_monochromator Triumph
_diffrn_radiation_source I\mS
_diffrn_radiation_type CuK\a
_diffrn_radiation_wavelength 1.54178
_diffrn_reflns_av_R_equivalents 0.0796
_diffrn_reflns_av_sigmaI/netI 0.0669
_diffrn_reflns_limit_h_max 7
_diffrn_reflns_limit_h_min -9
_diffrn_reflns_limit_k_max 19
_diffrn_reflns_limit_k_min -17
_diffrn_reflns_limit_l_max 29
_diffrn_reflns_limit_l_min -28
_diffrn_reflns_number 29493
_diffrn_reflns_theta_full 66.38
_diffrn_reflns_theta_max 66.38
_diffrn_reflns_theta_min 3.20
_diffrn_standards_decay_% 0
_diffrn_standards_interval_count 0
_diffrn_standards_number 0
_exptl_absorpt_coefficient_mu 0.800
_exptl_absorpt_correction_T_max 0.7138
_exptl_absorpt_correction_T_min 0.5437
_exptl_absorpt_correction_type multi-scan
_exptl_absorpt_process_details 'Blessing, 1995'
_exptl_crystal_colour colourless
_exptl_crystal_density_diffrn 1.340
_exptl_crystal_density_method 'not measured'
_exptl_crystal_description plates
_exptl_crystal_F_000 1488
_exptl_crystal_size_max 0.54
_exptl_crystal_size_mid 0.24
_exptl_crystal_size_min 0.08
_refine_diff_density_max 0.231
_refine_diff_density_min -0.240
_refine_diff_density_rms 0.042
_refine_ls_abs_structure_details 'Flack H D (1983), Acta Cryst. A39, 876-881'
_refine_ls_abs_structure_Flack -0.2(2)
_refine_ls_extinction_coef 0.00148(16)
_refine_ls_extinction_expression Fc^*^=kFc[1+0.001xFc^2^\l^3^/sin(2\q)]^-1/4^
_refine_ls_extinction_method SHELXL
_refine_ls_goodness_of_fit_ref 1.038
_refine_ls_hydrogen_treatment constr
_refine_ls_matrix_type full
_refine_ls_number_parameters 527
_refine_ls_number_reflns 5933
_refine_ls_number_restraints 79
_refine_ls_restrained_S_all 1.045
_refine_ls_R_factor_all 0.0509
_refine_ls_R_factor_gt 0.0454
_refine_ls_shift/su_max 0.000
_refine_ls_shift/su_mean 0.000
_refine_ls_structure_factor_coef Fsqd
_refine_ls_weighting_details 'calc w=1/[\s^2^(Fo^2^)+(0.0226P)^2^+1.6429P] where P=(Fo^2^+2Fc^2^)/3'
_refine_ls_weighting_scheme calc
_refine_ls_wR_factor_gt 0.1060
_refine_ls_wR_factor_ref 0.1090
_reflns_number_gt 5380
_reflns_number_total 5933
_reflns_threshold_expression >2sigma(I)
_cod_data_source_file ja9b04902_si_013.cif
_cod_data_source_block s2489lc
_cod_database_code 4128598

loop_
_symmetry_equiv_pos_as_xyz
'x, y, z'
'-x+1/2, -y, z+1/2'
'-x, y+1/2, -z+1/2'
'x+1/2, -y+1/2, -z'

loop_
_atom_site_label
_atom_site_type_symbol
_atom_site_fract_x
_atom_site_fract_y
_atom_site_fract_z
_atom_site_U_iso_or_equiv
_atom_site_adp_type
_atom_site_occupancy
_atom_site_symmetry_multiplicity
_atom_site_calc_flag
_atom_site_refinement_flags
_atom_site_disorder_assembly
_atom_site_disorder_group
O1A O 0.9154(3) 0.16680(14) 0.42505(9) 0.0341(7) Uani 0.798(4) 1 d PU A 1
O1C O 0.5700(15) 0.0323(8) 0.3173(4) 0.069(4) Uani 0.202(4) 1 d PDU A 2
C1A C 0.8304(3) 0.11555(16) 0.40945(11) 0.0291(6) Uani 1 1 d . . .
H1A1 H 0.9480 0.1145 0.4093 0.035 Uiso 0.202(4) 1 calc PR A 2
H1A2 H 0.7951 0.1651 0.4282 0.035 Uiso 0.202(4) 1 calc PR A 2
O2A O 0.9006(3) 0.09666(13) 0.26696(8) 0.0473(5) Uani 1 1 d . A .
C2A C 0.7660(3) 0.11554(16) 0.35150(11) 0.0342(6) Uani 1 1 d D A .
O3A O 0.9989(2) 0.03796(12) 0.34023(7) 0.0351(5) Uani 1 1 d . A .
C3A C 0.6398(3) 0.04732(17) 0.35203(12) 0.0378(7) Uani 1 1 d D . .
H3A1 H 0.5314 0.0705 0.3501 0.045 Uiso 0.798(4) 1 calc PR A 1
H3A2 H 0.6553 0.0104 0.3215 0.045 Uiso 0.798(4) 1 calc PR A 1
C4A C 0.6632(3) 0.00262(15) 0.40357(11) 0.0289(6) Uani 1 1 d . A .
C5A C 0.7683(3) 0.04316(15) 0.43628(10) 0.0284(6) Uani 1 1 d . A .
C6A C 0.8065(3) 0.01333(17) 0.48693(11) 0.0360(6) Uani 1 1 d . . .
H6A H 0.8776 0.0416 0.5096 0.043 Uiso 1 1 calc R A .
C7A C 0.7365(4) -0.05881(19) 0.50251(12) 0.0455(8) Uani 1 1 d . A .
H7A H 0.7600 -0.0807 0.5365 0.055 Uiso 1 1 calc R . .
C8A C 0.6327(4) -0.09955(18) 0.46918(13) 0.0443(7) Uani 1 1 d . . .
H8A H 0.5871 -0.1492 0.4806 0.053 Uiso 1 1 calc R A .
C9A C 0.5942(3) -0.06950(17) 0.41961(12) 0.0381(7) Uani 1 1 d . A .
H9A H 0.5222 -0.0976 0.3972 0.046 Uiso 1 1 calc R . .
C10A C 0.7151(5) 0.2066(3) 0.34010(16) 0.0299(10) Uani 0.798(4) 1 d PU A 1
H10A H 0.8005 0.2431 0.3539 0.036 Uiso 0.798(4) 1 calc PR A 1
C11A C 0.6928(4) 0.22407(19) 0.28134(12) 0.0303(8) Uani 0.798(4) 1 d PU A 1
H11A H 0.7931 0.2134 0.2621 0.036 Uiso 0.798(4) 1 calc PR A 1
H11B H 0.6097 0.1880 0.2666 0.036 Uiso 0.798(4) 1 calc PR A 1
N1A N 0.6447(6) 0.3112(2) 0.2740(2) 0.0279(9) Uani 0.798(4) 1 d PU A 1
O4A O 0.7132(6) 0.3641(3) 0.2986(2) 0.0375(10) Uani 0.798(4) 1 d PU A 1
O5A O 0.5385(4) 0.3251(2) 0.24213(12) 0.0433(8) Uani 0.798(4) 1 d PU A 1
C10C C 0.6651(12) 0.1834(6) 0.3288(4) 0.015(3) Uani 0.202(4) 1 d PDU A 2
H10C H 0.6023 0.1653 0.2974 0.018 Uiso 0.202(4) 1 calc PR A 2
C11C C 0.7852(12) 0.2494(6) 0.3144(4) 0.017(3) Uani 0.202(4) 1 d PDU A 2
H11E H 0.8313 0.2724 0.3472 0.021 Uiso 0.202(4) 1 calc PR A 2
H11F H 0.8727 0.2252 0.2934 0.021 Uiso 0.202(4) 1 calc PR A 2
N1C N 0.709(2) 0.3151(9) 0.2832(7) 0.039(6) Uani 0.202(4) 1 d PDU A 2
O4C O 0.747(2) 0.3870(11) 0.2905(9) 0.043(5) Uani 0.202(4) 1 d PDU A 2
O5C O 0.613(2) 0.2944(10) 0.2479(6) 0.049(4) Uani 0.202(4) 1 d PDU A 2
C12A C 0.8970(3) 0.08528(17) 0.31472(11) 0.0363(6) Uani 1 1 d . . .
C13A C 1.1200(3) -0.00204(18) 0.30836(11) 0.0369(6) Uani 1 1 d . . .
H13A H 1.1961 0.0383 0.2942 0.044 Uiso 1 1 calc R A .
H13B H 1.0704 -0.0308 0.2782 0.044 Uiso 1 1 calc R . .
C14A C 1.2031(4) -0.0604(2) 0.34352(12) 0.0456(7) Uani 1 1 d . A .
H14A H 1.2538 -0.0311 0.3728 0.068 Uiso 1 1 calc R . .
H14B H 1.2843 -0.0895 0.3232 0.068 Uiso 1 1 calc R . .
H14C H 1.1262 -0.0993 0.3578 0.068 Uiso 1 1 calc R . .
C15A C 0.5601(4) 0.22547(17) 0.37055(12) 0.0388(7) Uani 1 1 d D . .
C16A C 0.5790(4) 0.26601(18) 0.41805(11) 0.0438(8) Uani 1 1 d . A .
H16A H 0.6824 0.2803 0.4299 0.053 Uiso 1 1 calc R . .
C17A C 0.4471(5) 0.2860(2) 0.44853(13) 0.0599(11) Uani 1 1 d . . .
H17A H 0.4613 0.3131 0.4814 0.072 Uiso 1 1 calc R A .
C18A C 0.2961(5) 0.2669(2) 0.43166(16) 0.0639(12) Uani 1 1 d . A .
H18A H 0.2068 0.2808 0.4528 0.077 Uiso 1 1 calc R . .
C19A C 0.2753(4) 0.2280(2) 0.38442(17) 0.0604(10) Uani 1 1 d . . .
H19A H 0.1712 0.2145 0.3728 0.072 Uiso 1 1 calc R A .
C20A C 0.4060(4) 0.20789(19) 0.35328(14) 0.0485(8) Uani 1 1 d . A .
H20A H 0.3904 0.1820 0.3200 0.058 Uiso 1 1 calc R . .
O1B O 0.37471(19) 0.16732(10) 0.07499(7) 0.0275(4) Uani 1 1 d . . .
N1B N 0.1773(3) 0.31978(13) 0.21042(9) 0.0335(5) Uani 1 1 d . . .
C1B C 0.2913(3) 0.11267(15) 0.09077(9) 0.0218(5) Uani 1 1 d . . .
O2B O 0.3786(2) 0.10447(11) 0.23074(7) 0.0320(4) Uani 1 1 d . . .
C2B C 0.2268(3) 0.10650(14) 0.14832(9) 0.0215(5) Uani 1 1 d . . .
O3B O 0.46469(18) 0.03286(11) 0.16074(6) 0.0256(4) Uani 1 1 d . . .
C3B C 0.1118(3) 0.03226(15) 0.14706(10) 0.0266(5) Uani 1 1 d . . .
H3B1 H 0.1405 -0.0075 0.1748 0.032 Uiso 1 1 calc R . .
H3B2 H 0.0006 0.0498 0.1528 0.032 Uiso 1 1 calc R . .
O4B O 0.0875(3) 0.29954(15) 0.24586(9) 0.0620(7) Uani 1 1 d . . .
C4B C 0.1318(3) -0.00389(15) 0.09269(10) 0.0247(5) Uani 1 1 d . . .
C5B C 0.2321(3) 0.04250(14) 0.06096(10) 0.0248(5) Uani 1 1 d . . .
O5B O 0.2098(3) 0.38897(12) 0.20041(10) 0.0565(6) Uani 1 1 d . . .
C6B C 0.2672(3) 0.01988(17) 0.00891(11) 0.0337(6) Uani 1 1 d . . .
H6B H 0.3353 0.0520 -0.0125 0.040 Uiso 1 1 calc R . .
C7B C 0.2001(4) -0.05040(18) -0.01047(12) 0.0419(7) Uani 1 1 d . . .
H7B H 0.2235 -0.0676 -0.0456 0.050 Uiso 1 1 calc R . .
C8B C 0.0987(4) -0.09628(19) 0.02091(13) 0.0448(7) Uani 1 1 d . . .
H8B H 0.0524 -0.1441 0.0067 0.054 Uiso 1 1 calc R . .
C9B C 0.0634(3) -0.07386(17) 0.07261(12) 0.0359(6) Uani 1 1 d . . .
H9B H -0.0061 -0.1057 0.0937 0.043 Uiso 1 1 calc R . .
C10B C 0.1425(3) 0.18431(14) 0.16859(9) 0.0233(5) Uani 1 1 d . . .
H10B H 0.0946 0.1705 0.2037 0.028 Uiso 1 1 calc R . .
C11B C 0.2556(3) 0.25467(15) 0.17801(10) 0.0282(6) Uani 1 1 d . . .
H11C H 0.3514 0.2349 0.1967 0.034 Uiso 1 1 calc R . .
H11D H 0.2895 0.2774 0.1435 0.034 Uiso 1 1 calc R . .
C12B C 0.3642(3) 0.08269(14) 0.18501(9) 0.0218(5) Uani 1 1 d . . .
C13B C 0.5932(3) -0.00062(16) 0.19331(10) 0.0279(5) Uani 1 1 d . . .
H13C H 0.5492 -0.0298 0.2243 0.034 Uiso 1 1 calc R . .
H13D H 0.6634 0.0433 0.2062 0.034 Uiso 1 1 calc R . .
C14B C 0.6836(3) -0.05754(19) 0.15850(12) 0.0395(7) Uani 1 1 d . . .
H14D H 0.6142 -0.1023 0.1477 0.059 Uiso 1 1 calc R . .
H14E H 0.7750 -0.0791 0.1780 0.059 Uiso 1 1 calc R . .
H14F H 0.7209 -0.0285 0.1270 0.059 Uiso 1 1 calc R . .
C15B C 0.0060(3) 0.21010(15) 0.13253(9) 0.0243(5) Uani 1 1 d . . .
C16B C 0.0316(3) 0.25201(16) 0.08526(10) 0.0320(6) Uani 1 1 d . . .
H16B H 0.1369 0.2647 0.0746 0.038 Uiso 1 1 calc R . .
C17B C -0.0962(4) 0.27546(18) 0.05361(11) 0.0421(7) Uani 1 1 d . . .
H17B H -0.0777 0.3037 0.0214 0.051 Uiso 1 1 calc R . .
C18B C -0.2500(4) 0.25769(19) 0.06910(13) 0.0447(8) Uani 1 1 d . . .
H18B H -0.3370 0.2736 0.0475 0.054 Uiso 1 1 calc R . .
C19B C -0.2768(3) 0.21661(19) 0.11613(13) 0.0430(7) Uani 1 1 d . . .
H19B H -0.3823 0.2045 0.1269 0.052 Uiso 1 1 calc R . .
C20B C -0.1497(3) 0.19310(16) 0.14762(11) 0.0316(6) Uani 1 1 d . . .
H20B H -0.1690 0.1651 0.1799 0.038 Uiso 1 1 calc R . .

loop_
_atom_site_aniso_label
_atom_site_aniso_U_11
_atom_site_aniso_U_22
_atom_site_aniso_U_33
_atom_site_aniso_U_23
_atom_site_aniso_U_13
_atom_site_aniso_U_12
O1A 0.0346(13) 0.0328(13) 0.0349(13) -0.0007(10) 0.0013(10) -0.0043(11)
O1C 0.079(7) 0.073(7) 0.054(7) -0.013(6) -0.034(6) 0.006(6)
C1A 0.0242(12) 0.0257(13) 0.0373(14) 0.0016(11) 0.0086(11) 0.0019(12)
O2A 0.0614(13) 0.0476(12) 0.0327(11) 0.0089(10) 0.0120(10) 0.0219(11)
C2A 0.0367(15) 0.0314(14) 0.0346(15) 0.0056(11) 0.0122(12) 0.0096(12)
O3A 0.0370(10) 0.0372(11) 0.0312(10) 0.0053(8) 0.0077(8) 0.0114(9)
C3A 0.0390(15) 0.0304(15) 0.0439(17) 0.0004(13) 0.0089(13) 0.0092(12)
C4A 0.0249(12) 0.0218(12) 0.0402(15) 0.0006(11) 0.0071(11) 0.0032(10)
C5A 0.0271(12) 0.0286(14) 0.0295(14) 0.0021(11) 0.0072(10) 0.0047(11)
C6A 0.0410(15) 0.0370(15) 0.0300(13) 0.0019(12) 0.0028(12) 0.0049(12)
C7A 0.0535(18) 0.0438(17) 0.0391(16) 0.0167(13) 0.0100(14) 0.0124(15)
C8A 0.0416(16) 0.0292(15) 0.062(2) 0.0157(14) 0.0129(15) 0.0007(13)
C9A 0.0270(13) 0.0275(14) 0.0599(19) 0.0020(13) 0.0011(12) 0.0019(11)
C10A 0.030(2) 0.026(2) 0.034(2) -0.0018(17) 0.0032(17) -0.0065(17)
C11A 0.0336(17) 0.0260(16) 0.0312(17) -0.0056(13) 0.0027(14) -0.0020(14)
N1A 0.032(3) 0.0183(18) 0.033(2) 0.0022(17) 0.012(2) 0.0000(16)
O4A 0.043(2) 0.025(2) 0.045(2) -0.0010(18) -0.0065(17) -0.0070(18)
O5A 0.0388(16) 0.0411(17) 0.0502(17) -0.0005(13) -0.0149(13) -0.0009(13)
C10C 0.014(6) 0.015(7) 0.016(6) 0.007(5) 0.001(5) 0.004(5)
C11C 0.018(5) 0.014(5) 0.019(5) 0.007(4) 0.013(4) -0.002(4)
N1C 0.041(10) 0.036(9) 0.042(9) 0.007(7) 0.006(7) 0.019(8)
O4C 0.040(8) 0.038(9) 0.050(8) 0.005(7) 0.003(6) -0.008(6)
O5C 0.058(8) 0.045(8) 0.043(7) 0.004(6) 0.004(7) 0.009(6)
C12A 0.0448(16) 0.0302(14) 0.0340(15) 0.0044(12) 0.0124(12) 0.0060(12)
C13A 0.0336(14) 0.0390(15) 0.0380(16) 0.0057(12) 0.0143(12) 0.0085(12)
C14A 0.0391(16) 0.0554(19) 0.0423(17) 0.0003(14) -0.0014(13) 0.0188(15)
C15A 0.0470(17) 0.0261(14) 0.0434(17) 0.0115(12) 0.0204(13) 0.0124(12)
C16A 0.0607(19) 0.0347(16) 0.0361(16) 0.0090(13) 0.0129(14) 0.0177(14)
C17A 0.099(3) 0.0406(19) 0.0399(17) 0.0131(15) 0.0266(19) 0.034(2)
C18A 0.072(3) 0.048(2) 0.071(2) 0.0304(19) 0.051(2) 0.0343(19)
C19A 0.049(2) 0.0394(18) 0.093(3) 0.0174(19) 0.0358(19) 0.0057(15)
C20A 0.056(2) 0.0331(16) 0.0561(19) -0.0006(14) 0.0206(16) 0.0027(15)
O1B 0.0244(8) 0.0293(9) 0.0288(9) 0.0034(7) 0.0010(7) -0.0052(7)
N1B 0.0338(12) 0.0267(12) 0.0398(13) -0.0055(10) -0.0003(10) -0.0038(10)
C1B 0.0160(11) 0.0250(12) 0.0245(12) 0.0030(10) -0.0021(9) 0.0010(10)
O2B 0.0352(10) 0.0355(10) 0.0253(9) -0.0046(8) -0.0044(8) -0.0006(8)
C2B 0.0195(11) 0.0241(12) 0.0209(12) 0.0002(10) -0.0008(9) -0.0020(10)
O3B 0.0239(8) 0.0277(9) 0.0252(9) -0.0005(7) -0.0048(7) 0.0021(7)
C3B 0.0246(12) 0.0240(12) 0.0311(14) -0.0001(11) 0.0006(10) -0.0051(10)
O4B 0.0747(16) 0.0466(14) 0.0646(16) -0.0218(11) 0.0338(13) -0.0155(13)
C4B 0.0175(11) 0.0218(12) 0.0349(14) -0.0031(10) -0.0049(10) 0.0028(10)
C5B 0.0233(12) 0.0220(12) 0.0290(13) -0.0028(10) -0.0061(10) 0.0051(10)
O5B 0.0700(14) 0.0218(11) 0.0777(17) -0.0018(10) 0.0107(13) 0.0000(11)
C6B 0.0376(14) 0.0343(15) 0.0290(14) -0.0039(11) -0.0037(11) 0.0059(12)
C7B 0.0478(17) 0.0402(16) 0.0378(16) -0.0159(13) -0.0059(13) 0.0050(14)
C8B 0.0442(17) 0.0370(16) 0.0532(18) -0.0205(15) -0.0091(14) -0.0007(14)
C9B 0.0288(13) 0.0282(14) 0.0508(17) -0.0102(12) -0.0008(12) -0.0002(11)
C10B 0.0217(11) 0.0241(12) 0.0239(12) 0.0005(10) 0.0001(9) -0.0032(10)
C11B 0.0270(13) 0.0248(13) 0.0328(13) -0.0040(10) 0.0025(10) -0.0048(10)
C12B 0.0197(11) 0.0204(12) 0.0252(13) 0.0003(10) -0.0021(9) -0.0041(9)
C13B 0.0256(12) 0.0264(13) 0.0318(14) 0.0045(11) -0.0069(10) 0.0005(11)
C14B 0.0322(14) 0.0446(16) 0.0416(16) -0.0017(13) -0.0073(12) 0.0093(13)
C15B 0.0254(12) 0.0201(12) 0.0274(13) -0.0017(10) -0.0029(10) -0.0013(10)
C16B 0.0379(14) 0.0290(14) 0.0289(13) 0.0007(11) 0.0026(11) 0.0077(12)
C17B 0.062(2) 0.0344(15) 0.0303(14) -0.0036(12) -0.0060(14) 0.0219(14)
C18B 0.0452(17) 0.0416(17) 0.0474(18) -0.0144(14) -0.0217(14) 0.0184(14)
C19B 0.0284(14) 0.0412(17) 0.0594(19) -0.0128(15) -0.0100(13) 0.0040(13)
C20B 0.0267(13) 0.0284(13) 0.0397(14) -0.0052(11) -0.0015(11) 0.0015(11)

loop_
_atom_type_symbol
_atom_type_description
_atom_type_scat_dispersion_real
_atom_type_scat_dispersion_imag
_atom_type_scat_source
C C 0.0181 0.0091 'International Tables Vol C Tables 4.2.6.8 and 6.1.1.4'
H H 0.0000 0.0000 'International Tables Vol C Tables 4.2.6.8 and 6.1.1.4'
N N 0.0311 0.0180 'International Tables Vol C Tables 4.2.6.8 and 6.1.1.4'
O O 0.0492 0.0322 'International Tables Vol C Tables 4.2.6.8 and 6.1.1.4'

loop_
_geom_angle_atom_site_label_1
_geom_angle_atom_site_label_2
_geom_angle_atom_site_label_3
_geom_angle
O1A C1A C5A 130.4(3)
O1A C1A C2A 121.7(2)
C5A C1A C2A 107.9(2)
O1A C1A H1A1 53.5
C5A C1A H1A1 110.1
C2A C1A H1A1 110.1
O1A C1A H1A2 55.1
C5A C1A H1A2 110.1
C2A C1A H1A2 110.1
H1A1 C1A H1A2 108.4
C10C C2A C12A 114.7(4)
C10C C2A C3A 99.0(5)
C12A C2A C3A 105.3(2)
C10C C2A C1A 123.2(5)
C12A C2A C1A 108.6(2)
C3A C2A C1A 103.3(2)
C10C C2A C10A 23.5(4)
C12A C2A C10A 113.2(2)
C3A C2A C10A 120.3(3)
C1A C2A C10A 105.3(2)
C12A O3A C13A 116.9(2)
O1C C3A C4A 131.0(8)
O1C C3A C2A 122.1(8)
C4A C3A C2A 105.9(2)
O1C C3A H3A1 63.2
C4A C3A H3A1 110.6
C2A C3A H3A1 110.6
O1C C3A H3A2 45.8
C4A C3A H3A2 110.6
C2A C3A H3A2 110.6
H3A1 C3A H3A2 108.7
C5A C4A C9A 120.7(3)
C5A C4A C3A 111.2(2)
C9A C4A C3A 128.1(3)
C4A C5A C6A 121.3(2)
C4A C5A C1A 110.3(2)
C6A C5A C1A 128.4(2)
C7A C6A C5A 117.5(3)
C7A C6A H6A 121.3
C5A C6A H6A 121.3
C6A C7A C8A 120.8(3)
C6A C7A H7A 119.6
C8A C7A H7A 119.6
C9A C8A C7A 121.5(3)
C9A C8A H8A 119.3
C7A C8A H8A 119.3
C8A C9A C4A 118.3(3)
C8A C9A H9A 120.9
C4A C9A H9A 120.9
C11A C10A C15A 110.0(3)
C11A C10A C2A 112.9(3)
C15A C10A C2A 109.2(3)
C11A C10A H10A 108.2
C15A C10A H10A 108.2
C2A C10A H10A 108.2
N1A C11A C10A 109.5(3)
N1A C11A H11A 109.8
C10A C11A H11A 109.8
N1A C11A H11B 109.8
C10A C11A H11B 109.8
H11A C11A H11B 108.2
O4A N1A O5A 123.2(4)
O4A N1A C11A 119.7(5)
O5A N1A C11A 117.1(4)
C2A C10C C11C 104.2(7)
C2A C10C C15A 113.4(6)
C11C C10C C15A 102.8(8)
C2A C10C H10C 111.9
C11C C10C H10C 111.9
C15A C10C H10C 111.9
N1C C11C C10C 111.2(10)
N1C C11C H11E 109.4
C10C C11C H11E 109.4
N1C C11C H11F 109.4
C10C C11C H11F 109.4
H11E C11C H11F 108.0
O4C N1C O5C 122.3(16)
O4C N1C C11C 120.5(17)
O5C N1C C11C 117.1(15)
O2A C12A O3A 123.6(2)
O2A C12A C2A 124.6(3)
O3A C12A C2A 111.4(2)
O3A C13A C14A 107.1(2)
O3A C13A H13A 110.3
C14A C13A H13A 110.3
O3A C13A H13B 110.3
C14A C13A H13B 110.3
H13A C13A H13B 108.5
C13A C14A H14A 109.5
C13A C14A H14B 109.5
H14A C14A H14B 109.5
C13A C14A H14C 109.5
H14A C14A H14C 109.5
H14B C14A H14C 109.5
C16A C15A C20A 118.5(3)
C16A C15A C10C 138.1(5)
C20A C15A C10C 103.1(5)
C16A C15A C10A 115.5(3)
C20A C15A C10A 125.9(3)
C10C C15A C10A 23.8(4)
C15A C16A C17A 120.2(3)
C15A C16A H16A 119.9
C17A C16A H16A 119.9
C18A C17A C16A 120.8(3)
C18A C17A H17A 119.6
C16A C17A H17A 119.6
C19A C18A C17A 119.7(3)
C19A C18A H18A 120.1
C17A C18A H18A 120.1
C18A C19A C20A 120.2(4)
C18A C19A H19A 119.9
C20A C19A H19A 119.9
C19A C20A C15A 120.5(3)
C19A C20A H20A 119.7
C15A C20A H20A 119.7
O5B N1B O4B 123.8(2)
O5B N1B C11B 117.8(2)
O4B N1B C11B 118.4(2)
O1B C1B C5B 128.1(2)
O1B C1B C2B 124.0(2)
C5B C1B C2B 108.0(2)
C12B C2B C1B 108.51(18)
C12B C2B C10B 110.98(19)
C1B C2B C10B 114.40(19)
C12B C2B C3B 106.21(19)
C1B C2B C3B 104.42(18)
C10B C2B C3B 111.80(18)
C12B O3B C13B 116.40(18)
C4B C3B C2B 105.06(19)
C4B C3B H3B1 110.7
C2B C3B H3B1 110.7
C4B C3B H3B2 110.7
C2B C3B H3B2 110.7
H3B1 C3B H3B2 108.8
C9B C4B C5B 120.0(2)
C9B C4B C3B 128.1(2)
C5B C4B C3B 111.9(2)
C4B C5B C6B 121.4(2)
C4B C5B C1B 110.2(2)
C6B C5B C1B 128.3(2)
C7B C6B C5B 118.1(3)
C7B C6B H6B 120.9
C5B C6B H6B 120.9
C6B C7B C8B 120.5(3)
C6B C7B H7B 119.7
C8B C7B H7B 119.7
C9B C8B C7B 121.5(3)
C9B C8B H8B 119.3
C7B C8B H8B 119.3
C4B C9B C8B 118.4(3)
C4B C9B H9B 120.8
C8B C9B H9B 120.8
C11B C10B C15B 110.6(2)
C11B C10B C2B 113.34(19)
C15B C10B C2B 112.24(19)
C11B C10B H10B 106.7
C15B C10B H10B 106.7
C2B C10B H10B 106.7
N1B C11B C10B 110.9(2)
N1B C11B H11C 109.5
C10B C11B H11C 109.5
N1B C11B H11D 109.5
C10B C11B H11D 109.5
H11C C11B H11D 108.1
O2B C12B O3B 123.9(2)
O2B C12B C2B 124.9(2)
O3B C12B C2B 111.15(19)
O3B C13B C14B 106.5(2)
O3B C13B H13C 110.4
C14B C13B H13C 110.4
O3B C13B H13D 110.4
C14B C13B H13D 110.4
H13C C13B H13D 108.6
C13B C14B H14D 109.5
C13B C14B H14E 109.5
H14D C14B H14E 109.5
C13B C14B H14F 109.5
H14D C14B H14F 109.5
H14E C14B H14F 109.5
C20B C15B C16B 118.6(2)
C20B C15B C10B 119.3(2)
C16B C15B C10B 122.1(2)
C17B C16B C15B 120.5(3)
C17B C16B H16B 119.7
C15B C16B H16B 119.7
C18B C17B C16B 120.1(3)
C18B C17B H17B 120.0
C16B C17B H17B 120.0
C17B C18B C19B 119.9(3)
C17B C18B H18B 120.1
C19B C18B H18B 120.1
C18B C19B C20B 120.1(3)
C18B C19B H19B 120.0
C20B C19B H19B 120.0
C19B C20B C15B 120.8(3)
C19B C20B H20B 119.6
C15B C20B H20B 119.6

loop_
_geom_bond_atom_site_label_1
_geom_bond_atom_site_label_2
_geom_bond_distance
O1A C1A 1.175(3)
O1C C3A 1.083(8)
C1A C5A 1.469(4)
C1A C2A 1.559(4)
C1A H1A1 0.9900
C1A H1A2 0.9900
O2A C12A 1.219(3)
C2A C10C 1.517(8)
C2A C12A 1.525(4)
C2A C3A 1.548(4)
C2A C10A 1.588(5)
O3A C12A 1.327(3)
O3A C13A 1.456(3)
C3A C4A 1.508(4)
C3A H3A1 0.9900
C3A H3A2 0.9900
C4A C5A 1.382(4)
C4A C9A 1.385(4)
C5A C6A 1.406(4)
C6A C7A 1.385(4)
C6A H6A 0.9500
C7A C8A 1.386(5)
C7A H7A 0.9500
C8A C9A 1.384(4)
C8A H8A 0.9500
C9A H9A 0.9500
C10A C11A 1.521(5)
C10A C15A 1.546(5)
C10A H10A 1.0000
C11A N1A 1.506(5)
C11A H11A 0.9900
C11A H11B 0.9900
N1A O4A 1.216(7)
N1A O5A 1.223(6)
C10C C11C 1.530(9)
C10C C15A 1.539(8)
C10C H10C 1.0000
C11C N1C 1.484(9)
C11C H11E 0.9900
C11C H11F 0.9900
N1C O4C 1.243(10)
N1C O5C 1.251(10)
C13A C14A 1.485(4)
C13A H13A 0.9900
C13A H13B 0.9900
C14A H14A 0.9800
C14A H14B 0.9800
C14A H14C 0.9800
C15A C16A 1.381(4)
C15A C20A 1.399(5)
C16A C17A 1.390(5)
C16A H16A 0.9500
C17A C18A 1.377(6)
C17A H17A 0.9500
C18A C19A 1.365(6)
C18A H18A 0.9500
C19A C20A 1.392(4)
C19A H19A 0.9500
C20A H20A 0.9500
O1B C1B 1.210(3)
N1B O5B 1.201(3)
N1B O4B 1.217(3)
N1B C11B 1.502(3)
C1B C5B 1.468(3)
C1B C2B 1.553(3)
O2B C12B 1.214(3)
C2B C12B 1.532(3)
C2B C10B 1.554(3)
C2B C3B 1.562(3)
O3B C12B 1.329(3)
O3B C13B 1.466(3)
C3B C4B 1.505(3)
C3B H3B1 0.9900
C3B H3B2 0.9900
C4B C9B 1.386(4)
C4B C5B 1.392(4)
C5B C6B 1.396(4)
C6B C7B 1.379(4)
C6B H6B 0.9500
C7B C8B 1.389(5)
C7B H7B 0.9500
C8B C9B 1.388(4)
C8B H8B 0.9500
C9B H9B 0.9500
C10B C11B 1.520(3)
C10B C15B 1.526(3)
C10B H10B 1.0000
C11B H11C 0.9900
C11B H11D 0.9900
C13B C14B 1.494(4)
C13B H13C 0.9900
C13B H13D 0.9900
C14B H14D 0.9800
C14B H14E 0.9800
C14B H14F 0.9800
C15B C20B 1.393(4)
C15B C16B 1.395(4)
C16B C17B 1.394(4)
C16B H16B 0.9500
C17B C18B 1.384(5)
C17B H17B 0.9500
C18B C19B 1.385(5)
C18B H18B 0.9500
C19B C20B 1.388(4)
C19B H19B 0.9500
C20B H20B 0.9500

loop_
_geom_torsion_atom_site_label_1
_geom_torsion_atom_site_label_2
_geom_torsion_atom_site_label_3
_geom_torsion_atom_site_label_4
_geom_torsion
O1A C1A C2A C10C -60.3(6)
C5A C1A C2A C10C 120.7(5)
O1A C1A C2A C12A 78.0(3)
C5A C1A C2A C12A -101.1(2)
O1A C1A C2A C3A -170.6(2)
C5A C1A C2A C3A 10.3(3)
O1A C1A C2A C10A -43.6(3)
C5A C1A C2A C10A 137.4(2)
C10C C2A C3A O1C 51.4(10)
C12A C2A C3A O1C -67.4(9)
C1A C2A C3A O1C 178.8(9)
C10A C2A C3A O1C 61.9(9)
C10C C2A C3A C4A -138.9(4)
C12A C2A C3A C4A 102.3(2)
C1A C2A C3A C4A -11.5(3)
C10A C2A C3A C4A -128.4(3)
O1C C3A C4A C5A 177.7(10)
C2A C3A C4A C5A 9.3(3)
O1C C3A C4A C9A -2.3(11)
C2A C3A C4A C9A -170.7(2)
C9A C4A C5A C6A -1.0(4)
C3A C4A C5A C6A 179.0(2)
C9A C4A C5A C1A 177.4(2)
C3A C4A C5A C1A -2.7(3)
O1A C1A C5A C4A 175.9(3)
C2A C1A C5A C4A -5.1(3)
O1A C1A C5A C6A -5.9(5)
C2A C1A C5A C6A 173.1(2)
C4A C5A C6A C7A 0.9(4)
C1A C5A C6A C7A -177.1(3)
C5A C6A C7A C8A -0.1(4)
C6A C7A C8A C9A -0.6(5)
C7A C8A C9A C4A 0.5(4)
C5A C4A C9A C8A 0.3(4)
C3A C4A C9A C8A -179.7(3)
C10C C2A C10A C11A -53.3(10)
C12A C2A C10A C11A 45.4(4)
C3A C2A C10A C11A -80.2(4)
C1A C2A C10A C11A 163.9(3)
C10C C2A C10A C15A 69.3(10)
C12A C2A C10A C15A 168.0(3)
C3A C2A C10A C15A 42.4(4)
C1A C2A C10A C15A -73.5(3)
C15A C10A C11A N1A 57.8(4)
C2A C10A C11A N1A 179.9(3)
C10A C11A N1A O4A 44.4(5)
C10A C11A N1A O5A -137.0(4)
C12A C2A C10C C11C -56.0(8)
C3A C2A C10C C11C -167.5(6)
C1A C2A C10C C11C 80.0(7)
C10A C2A C10C C11C 35.8(8)
C12A C2A C10C C15A -167.0(5)
C3A C2A C10C C15A 81.5(8)
C1A C2A C10C C15A -31.0(10)
C10A C2A C10C C15A -75.2(11)
C2A C10C C11C N1C 170.4(11)
C15A C10C C11C N1C -71.1(12)
C10C C11C N1C O4C 141.7(18)
C10C C11C N1C O5C -42(2)
C13A O3A C12A O2A -0.3(4)
C13A O3A C12A C2A 173.5(2)
C10C C2A C12A O2A -18.5(7)
C3A C2A C12A O2A 89.1(3)
C1A C2A C12A O2A -160.7(3)
C10A C2A C12A O2A -44.2(4)
C10C C2A C12A O3A 167.7(6)
C3A C2A C12A O3A -84.6(3)
C1A C2A C12A O3A 25.5(3)
C10A C2A C12A O3A 142.1(3)
C12A O3A C13A C14A -171.6(2)
C2A C10C C15A C16A 57.5(11)
C11C C10C C15A C16A -54.4(9)
C2A C10C C15A C20A -116.1(7)
C11C C10C C15A C20A 132.0(6)
C2A C10C C15A C10A 79.0(12)
C11C C10C C15A C10A -32.9(8)
C11A C10A C15A C16A -137.0(3)
C2A C10A C15A C16A 98.7(3)
C11A C10A C15A C20A 40.5(4)
C2A C10A C15A C20A -83.8(4)
C11A C10A C15A C10C 58.7(10)
C2A C10A C15A C10C -65.6(10)
C20A C15A C16A C17A 2.2(4)
C10C C15A C16A C17A -170.7(6)
C10A C15A C16A C17A 179.9(3)
C15A C16A C17A C18A -0.9(5)
C16A C17A C18A C19A -0.1(5)
C17A C18A C19A C20A -0.3(5)
C18A C19A C20A C15A 1.6(5)
C16A C15A C20A C19A -2.6(4)
C10C C15A C20A C19A 172.6(4)
C10A C15A C20A C19A 180.0(3)
O1B C1B C2B C12B -73.3(3)
C5B C1B C2B C12B 107.1(2)
O1B C1B C2B C10B 51.2(3)
C5B C1B C2B C10B -128.4(2)
O1B C1B C2B C3B 173.7(2)
C5B C1B C2B C3B -5.9(2)
C12B C2B C3B C4B -108.3(2)
C1B C2B C3B C4B 6.3(2)
C10B C2B C3B C4B 130.5(2)
C2B C3B C4B C9B 175.7(2)
C2B C3B C4B C5B -4.8(3)
C9B C4B C5B C6B -0.6(3)
C3B C4B C5B C6B 180.0(2)
C9B C4B C5B C1B -179.4(2)
C3B C4B C5B C1B 1.2(3)
O1B C1B C5B C4B -176.4(2)
C2B C1B C5B C4B 3.1(3)
O1B C1B C5B C6B 4.9(4)
C2B C1B C5B C6B -175.6(2)
C4B C5B C6B C7B -0.3(4)
C1B C5B C6B C7B 178.3(2)
C5B C6B C7B C8B 1.0(4)
C6B C7B C8B C9B -0.9(5)
C5B C4B C9B C8B 0.7(4)
C3B C4B C9B C8B -179.9(3)
C7B C8B C9B C4B 0.1(4)
C12B C2B C10B C11B 53.2(3)
C1B C2B C10B C11B -70.0(3)
C3B C2B C10B C11B 171.62(19)
C12B C2B C10B C15B 179.42(18)
C1B C2B C10B C15B 56.2(3)
C3B C2B C10B C15B -62.2(3)
O5B N1B C11B C10B -144.1(2)
O4B N1B C11B C10B 37.4(3)
C15B C10B C11B N1B 67.8(3)
C2B C10B C11B N1B -165.2(2)
C13B O3B C12B O2B 4.0(3)
C13B O3B C12B C2B -174.28(18)
C1B C2B C12B O2B 147.0(2)
C10B C2B C12B O2B 20.5(3)
C3B C2B C12B O2B -101.2(3)
C1B C2B C12B O3B -34.7(3)
C10B C2B C12B O3B -161.24(18)
C3B C2B C12B O3B 77.0(2)
C12B O3B C13B C14B 177.0(2)
C11B C10B C15B C20B -130.3(2)
C2B C10B C15B C20B 102.0(3)
C11B C10B C15B C16B 48.2(3)
C2B C10B C15B C16B -79.5(3)
C20B C15B C16B C17B -0.7(4)
C10B C15B C16B C17B -179.2(2)
C15B C16B C17B C18B 0.4(4)
C16B C17B C18B C19B 0.0(4)
C17B C18B C19B C20B -0.2(4)
C18B C19B C20B C15B -0.2(4)
C16B C15B C20B C19B 0.6(4)
C10B C15B C20B C19B 179.1(2)
